data_2023522
loop_
_publ_author_name
'Kavitha, Manivel'
'Jayakodi, Chandiran'
'Meenambigai, Ganesan'
'Janarthanan, Sekar'
'Pazhamalai, Srinivasan'
'Selvanayagam, Sivashanmugam'

_publ_section_title
;
 Crystal structures and Hirshfeld surface analyses of diphenylmethyl
 2-(3,5-dimethoxyphenyl)acetate and diphenylmethyl
 2-(3,4,5-trimethoxyphenyl)acetate
;
_journal_coeditor_code WM5759
_journal_issue 7
_journal_name_full 'Acta Crystallographica Section E Crystallographic Communications'
_journal_paper_doi 10.1107/S2056989025004943
_journal_volume 81
_journal_year 2025
_chemical_formula_iupac 'C23 H22 O4'
_chemical_formula_moiety 'C23 H22 O4'
_chemical_formula_sum 'C23 H22 O4'
_chemical_formula_weight 362.40
_chemical_name_systematic
;
Diphenylmethyl 2-(3,5-dimethoxyphenyl)acetate
;
_space_group_crystal_system triclinic
_space_group_IT_number 2
_space_group_name_Hall '-P 1'
_space_group_name_H-M_alt 'P -1'
_atom_sites_solution_hydrogens geom
_audit_creation_method SHELXL-2019/3
_cell_angle_alpha 111.817(4)
_cell_angle_beta 96.977(4)
_cell_angle_gamma 99.925(4)
_cell_formula_units_Z 2
_cell_length_a 8.5327(12)
_cell_length_b 11.0216(15)
_cell_length_c 11.4369(16)
_cell_measurement_reflns_used 6939
_cell_measurement_temperature 300(2)
_cell_measurement_theta_max 24.70
_cell_measurement_theta_min 2.47
_cell_volume 963.1(2)
_computing_cell_refinement
;
SAINT (Bruker, 2017)
;
_computing_data_collection
;
APEX3 (Bruker, 2017)
;
_computing_data_reduction
;
SAINT (Bruker, 2017)
;
_computing_molecular_graphics
;
ORTEP-3 for Windows (Farrugia, 2012), PLATON (Spek, 2020)
;
_computing_publication_material
;
SHELXL (Sheldrick, 2015b), PLATON (Spek, 2020)
;
_computing_structure_refinement
;
SHELXL (Sheldrick, 2015b)
;
_computing_structure_solution
;
<i>SHELXT</i> (Sheldrick, 2015a)
;
_diffrn_ambient_temperature 300(2)
_diffrn_measured_fraction_theta_full 0.998
_diffrn_measured_fraction_theta_max 0.997
_diffrn_measurement_device_type 'Bruker APEXII CCD'
_diffrn_measurement_method '\f and \w scans'
_diffrn_radiation_type MoK\a
_diffrn_radiation_wavelength 0.71073
_diffrn_reflns_av_R_equivalents 0.0469
_diffrn_reflns_av_unetI/netI 0.0428
_diffrn_reflns_limit_h_max 11
_diffrn_reflns_limit_h_min -11
_diffrn_reflns_limit_k_max 14
_diffrn_reflns_limit_k_min -14
_diffrn_reflns_limit_l_max 15
_diffrn_reflns_limit_l_min -15
_diffrn_reflns_number 24070
_diffrn_reflns_theta_full 25.242
_diffrn_reflns_theta_max 28.329
_diffrn_reflns_theta_min 1.959
_diffrn_source 'i-mu-s microfocus source'
_exptl_absorpt_coefficient_mu 0.085
_exptl_absorpt_correction_T_max 0.7457
_exptl_absorpt_correction_T_min 0.6743
_exptl_absorpt_correction_type multi-scan
_exptl_absorpt_process_details
;
(SADABS; Krause <i>et al.</i>,  2015)
;
_exptl_crystal_colour colourless
_exptl_crystal_density_diffrn 1.250
_exptl_crystal_description block
_exptl_crystal_F_000 384
_exptl_crystal_size_max 0.191
_exptl_crystal_size_mid 0.176
_exptl_crystal_size_min 0.165
_refine_diff_density_max 0.682
_refine_diff_density_min -0.452
_refine_ls_extinction_coef 0.060(11)
_refine_ls_extinction_expression Fc^*^=kFc[1+0.001xFc^2^\l^3^/sin(2\q)]^-1/4^
_refine_ls_extinction_method
;
SHELXL (Sheldrick, 2015b)
;
_refine_ls_goodness_of_fit_ref 1.038
_refine_ls_hydrogen_treatment constr
_refine_ls_matrix_type full
_refine_ls_number_parameters 245
_refine_ls_number_reflns 4782
_refine_ls_number_restraints 0
_refine_ls_restrained_S_all 1.038
_refine_ls_R_factor_all 0.1176
_refine_ls_R_factor_gt 0.0646
_refine_ls_shift/su_max 0.000
_refine_ls_shift/su_mean 0.000
_refine_ls_structure_factor_coef Fsqd
_refine_ls_weighting_details 'w=1/[\s^2^(Fo^2^)+(0.0762P)^2^+0.4138P] where P=(Fo^2^+2Fc^2^)/3'
_refine_ls_weighting_scheme calc
_refine_ls_wR_factor_gt 0.1633
_refine_ls_wR_factor_ref 0.2024
_reflns_number_gt 2717
_reflns_number_total 4782
_reflns_threshold_expression 'I > 2\s(I)'
_cod_data_source_file wm5759.cif
_cod_data_source_block I
_cod_database_code 2023522
_shelx_space_group_comment
;
The symmetry employed for this shelxl refinement is uniquely defined
by the following loop, which should always be used as a source of
symmetry information in preference to the above space-group names.
They are only intended as comments.
;
_shelx_estimated_absorpt_t_min 0.984
_shelx_estimated_absorpt_t_max 0.986

loop_
_space_group_symop_operation_xyz
'x, y, z'
'-x, -y, -z'

loop_
_atom_site_type_symbol
_atom_site_label
_atom_site_fract_x
_atom_site_fract_y
_atom_site_fract_z
_atom_site_U_iso_or_equiv
_atom_site_adp_type
_atom_site_calc_flag
_atom_site_occupancy
_atom_site_disorder_assembly
_atom_site_disorder_group
O O1 0.06071(19) 0.86788(15) 0.68377(15) 0.0598(5) Uani d 1 . .
O O2 -0.1148(3) 0.8780(2) 0.5309(2) 0.0948(8) Uani d 1 . .
O O3 -0.3040(3) 0.37482(19) 0.13567(18) 0.0835(6) Uani d 1 . .
O O4 -0.7070(2) 0.5897(2) 0.31738(19) 0.0879(7) Uani d 1 . .
C C1 -0.2464(3) 0.5223(2) 0.3518(2) 0.0593(6) Uani d 1 . .
H H1 -0.143764 0.504369 0.357291 0.071 Uiso calc 1 . .
C C2 -0.3584(3) 0.4594(2) 0.2359(2) 0.0606(6) Uani d 1 . .
C C3 -0.5109(3) 0.4842(2) 0.2268(2) 0.0630(7) Uani d 1 . .
H H3 -0.585815 0.442242 0.149246 0.076 Uiso calc 1 . .
C C4 -0.5514(3) 0.5729(2) 0.3353(2) 0.0616(6) Uani d 1 . .
C C5 -0.4413(3) 0.6365(2) 0.4506(2) 0.0592(6) Uani d 1 . .
H H5 -0.469808 0.695759 0.522359 0.071 Uiso calc 1 . .
C C6 -0.2869(3) 0.6112(2) 0.4585(2) 0.0536(6) Uani d 1 . .
C C7 -0.1637(3) 0.6853(2) 0.5823(2) 0.0599(6) Uani d 1 . .
H H7A -0.218876 0.699926 0.654003 0.072 Uiso calc 1 . .
H H7B -0.088345 0.630395 0.588522 0.072 Uiso calc 1 . .
C C8 -0.0708(3) 0.8180(2) 0.59202(19) 0.0504(5) Uani d 1 . .
C C9 0.1649(3) 0.9959(2) 0.7017(2) 0.0504(5) Uani d 1 . .
H H9 0.143304 1.010726 0.622524 0.060 Uiso calc 1 . .
C C10 0.3389(3) 0.9848(2) 0.72620(19) 0.0503(5) Uani d 1 . .
C C11 0.3878(3) 0.9112(3) 0.7918(3) 0.0698(7) Uani d 1 . .
H H11 0.311265 0.862025 0.818700 0.084 Uiso calc 1 . .
C C12 0.5495(4) 0.9096(3) 0.8181(3) 0.0836(9) Uani d 1 . .
H H12 0.581182 0.860409 0.863666 0.100 Uiso calc 1 . .
C C13 0.6628(4) 0.9794(3) 0.7781(3) 0.0797(8) Uani d 1 . .
H H13 0.771632 0.978449 0.796676 0.096 Uiso calc 1 . .
C C14 0.6161(4) 1.0504(3) 0.7110(3) 0.0831(9) Uani d 1 . .
H H14 0.693159 1.097307 0.682559 0.100 Uiso calc 1 . .
C C15 0.4544(3) 1.0536(3) 0.6845(3) 0.0683(7) Uani d 1 . .
H H15 0.423666 1.102371 0.638211 0.082 Uiso calc 1 . .
C C16 0.1289(2) 1.1093(2) 0.8108(2) 0.0495(5) Uani d 1 . .
C C17 0.1159(3) 1.1014(3) 0.9267(2) 0.0660(7) Uani d 1 . .
H H17 0.129286 1.024538 0.938563 0.079 Uiso calc 1 . .
C C18 0.0833(4) 1.2066(3) 1.0257(3) 0.0804(8) Uani d 1 . .
H H18 0.072381 1.199310 1.102884 0.096 Uiso calc 1 . .
C C19 0.0673(4) 1.3205(3) 1.0099(3) 0.0890(9) Uani d 1 . .
H H19 0.044447 1.391048 1.075939 0.107 Uiso calc 1 . .
C C20 0.0848(5) 1.3307(3) 0.8974(4) 0.1044(11) Uani d 1 . .
H H20 0.076628 1.409502 0.887418 0.125 Uiso calc 1 . .
C C21 0.1145(4) 1.2251(3) 0.7976(3) 0.0816(8) Uani d 1 . .
H H21 0.124898 1.233051 0.720604 0.098 Uiso calc 1 . .
C C22 -0.4026(5) 0.3230(4) 0.0098(3) 0.1043(11) Uani d 1 . .
H H22A -0.350462 0.265698 -0.050669 0.156 Uiso calc 1 . .
H H22B -0.506572 0.272258 0.008731 0.156 Uiso calc 1 . .
H H22C -0.417052 0.396179 -0.013418 0.156 Uiso calc 1 . .
C C23 -0.7547(4) 0.6812(3) 0.4234(3) 0.0870(9) Uani d 1 . .
H H23A -0.865185 0.683867 0.398647 0.130 Uiso calc 1 . .
H H23B -0.745738 0.652439 0.493080 0.130 Uiso calc 1 . .
H H23C -0.685371 0.769232 0.450510 0.130 Uiso calc 1 . .

loop_
_atom_site_aniso_label
_atom_site_aniso_U_11
_atom_site_aniso_U_22
_atom_site_aniso_U_33
_atom_site_aniso_U_12
_atom_site_aniso_U_13
_atom_site_aniso_U_23
O1 0.0603(10) 0.0519(9) 0.0560(9) -0.0077(7) -0.0144(7) 0.0265(7)
O2 0.0892(14) 0.0892(14) 0.0945(14) -0.0230(11) -0.0352(11) 0.0600(12)
O3 0.0963(15) 0.0707(12) 0.0643(12) 0.0199(11) 0.0146(10) 0.0064(10)
O4 0.0588(11) 0.0948(15) 0.0795(13) 0.0157(10) -0.0064(9) 0.0086(11)
C1 0.0568(14) 0.0500(13) 0.0629(15) 0.0052(11) 0.0025(11) 0.0198(11)
C2 0.0688(16) 0.0474(13) 0.0523(13) 0.0033(11) 0.0076(11) 0.0113(11)
C3 0.0616(15) 0.0540(14) 0.0518(13) -0.0018(11) -0.0054(11) 0.0094(11)
C4 0.0525(13) 0.0567(14) 0.0604(14) 0.0013(11) -0.0010(11) 0.0156(12)
C5 0.0613(14) 0.0504(13) 0.0503(13) 0.0010(11) 0.0037(11) 0.0106(10)
C6 0.0553(13) 0.0443(12) 0.0510(12) -0.0028(10) -0.0016(10) 0.0178(10)
C7 0.0621(14) 0.0548(14) 0.0528(13) -0.0013(11) -0.0053(11) 0.0222(11)
C8 0.0526(12) 0.0509(12) 0.0396(11) 0.0018(10) -0.0014(9) 0.0171(9)
C9 0.0516(12) 0.0467(12) 0.0463(11) -0.0011(9) -0.0035(9) 0.0211(10)
C10 0.0530(12) 0.0456(12) 0.0405(11) 0.0050(10) 0.0025(9) 0.0092(9)
C11 0.0599(15) 0.0807(18) 0.0779(17) 0.0186(13) 0.0100(13) 0.0422(15)
C12 0.0680(18) 0.100(2) 0.091(2) 0.0334(17) 0.0089(16) 0.0436(18)
C13 0.0581(16) 0.087(2) 0.0780(19) 0.0231(15) 0.0132(14) 0.0135(16)
C14 0.0626(17) 0.090(2) 0.092(2) 0.0100(15) 0.0275(15) 0.0309(18)
C15 0.0651(16) 0.0708(17) 0.0677(16) 0.0103(13) 0.0143(13) 0.0286(13)
C16 0.0382(10) 0.0517(12) 0.0535(12) 0.0034(9) -0.0027(9) 0.0223(10)
C17 0.0748(17) 0.0646(16) 0.0555(14) 0.0150(13) 0.0068(12) 0.0235(12)
C18 0.0821(19) 0.089(2) 0.0578(16) 0.0175(16) 0.0107(14) 0.0180(15)
C19 0.082(2) 0.076(2) 0.090(2) 0.0287(16) 0.0146(17) 0.0090(17)
C20 0.140(3) 0.076(2) 0.115(3) 0.052(2) 0.036(2) 0.042(2)
C21 0.106(2) 0.0687(18) 0.0843(19) 0.0332(16) 0.0236(17) 0.0395(16)
C22 0.130(3) 0.094(2) 0.0564(17) 0.018(2) 0.0113(18) 0.0010(16)
C23 0.0724(18) 0.089(2) 0.096(2) 0.0257(16) 0.0198(16) 0.0289(18)

loop_
_atom_type_symbol
_atom_type_description
_atom_type_scat_dispersion_real
_atom_type_scat_dispersion_imag
_atom_type_scat_source
C C 0.0033 0.0016 'International Tables Vol C Tables 4.2.6.8 and 6.1.1.4'
H H 0.0000 0.0000 'International Tables Vol C Tables 4.2.6.8 and 6.1.1.4'
O O 0.0106 0.0060 'International Tables Vol C Tables 4.2.6.8 and 6.1.1.4'

loop_
_geom_angle_atom_site_label_1
_geom_angle_atom_site_label_2
_geom_angle_atom_site_label_3
_geom_angle_site_symmetry_1
_geom_angle_site_symmetry_3
_geom_angle
_geom_angle_publ_flag
C8 O1 C9 . . 117.82(16) ?
C2 O3 C22 . . 118.2(2) ?
C4 O4 C23 . . 117.6(2) ?
C6 C1 C2 . . 120.2(2) ?
C6 C1 H1 . . 119.9 ?
C2 C1 H1 . . 119.9 ?
O3 C2 C3 . . 124.4(2) ?
O3 C2 C1 . . 115.1(2) ?
C3 C2 C1 . . 120.5(2) ?
C2 C3 C4 . . 119.0(2) ?
C2 C3 H3 . . 120.5 ?
C4 C3 H3 . . 120.5 ?
O4 C4 C5 . . 124.0(2) ?
O4 C4 C3 . . 114.8(2) ?
C5 C4 C3 . . 121.2(2) ?
C4 C5 C6 . . 119.3(2) ?
C4 C5 H5 . . 120.3 ?
C6 C5 H5 . . 120.3 ?
C1 C6 C5 . . 119.9(2) ?
C1 C6 C7 . . 120.6(2) ?
C5 C6 C7 . . 119.5(2) ?
C8 C7 C6 . . 112.35(18) ?
C8 C7 H7A . . 109.1 ?
C6 C7 H7A . . 109.1 ?
C8 C7 H7B . . 109.1 ?
C6 C7 H7B . . 109.1 ?
H7A C7 H7B . . 107.9 ?
O2 C8 O1 . . 122.9(2) ?
O2 C8 C7 . . 124.7(2) ?
O1 C8 C7 . . 112.15(18) ?
O1 C9 C16 . . 109.94(18) ?
O1 C9 C10 . . 107.36(16) ?
C16 C9 C10 . . 112.50(17) ?
O1 C9 H9 . . 109.0 ?
C16 C9 H9 . . 109.0 ?
C10 C9 H9 . . 109.0 ?
C11 C10 C15 . . 118.3(2) ?
C11 C10 C9 . . 122.4(2) ?
C15 C10 C9 . . 119.2(2) ?
C10 C11 C12 . . 120.5(3) ?
C10 C11 H11 . . 119.7 ?
C12 C11 H11 . . 119.7 ?
C13 C12 C11 . . 120.6(3) ?
C13 C12 H12 . . 119.7 ?
C11 C12 H12 . . 119.7 ?
C14 C13 C12 . . 119.6(3) ?
C14 C13 H13 . . 120.2 ?
C12 C13 H13 . . 120.2 ?
C13 C14 C15 . . 120.5(3) ?
C13 C14 H14 . . 119.8 ?
C15 C14 H14 . . 119.8 ?
C10 C15 C14 . . 120.4(3) ?
C10 C15 H15 . . 119.8 ?
C14 C15 H15 . . 119.8 ?
C21 C16 C17 . . 118.3(2) ?
C21 C16 C9 . . 120.0(2) ?
C17 C16 C9 . . 121.6(2) ?
C16 C17 C18 . . 120.8(3) ?
C16 C17 H17 . . 119.6 ?
C18 C17 H17 . . 119.6 ?
C19 C18 C17 . . 119.9(3) ?
C19 C18 H18 . . 120.0 ?
C17 C18 H18 . . 120.0 ?
C20 C19 C18 . . 119.7(3) ?
C20 C19 H19 . . 120.2 ?
C18 C19 H19 . . 120.2 ?
C19 C20 C21 . . 120.6(3) ?
C19 C20 H20 . . 119.7 ?
C21 C20 H20 . . 119.7 ?
C16 C21 C20 . . 120.7(3) ?
C16 C21 H21 . . 119.7 ?
C20 C21 H21 . . 119.7 ?
O3 C22 H22A . . 109.5 ?
O3 C22 H22B . . 109.5 ?
H22A C22 H22B . . 109.5 ?
O3 C22 H22C . . 109.5 ?
H22A C22 H22C . . 109.5 ?
H22B C22 H22C . . 109.5 ?
O4 C23 H23A . . 109.5 ?
O4 C23 H23B . . 109.5 ?
H23A C23 H23B . . 109.5 ?
O4 C23 H23C . . 109.5 ?
H23A C23 H23C . . 109.5 ?
H23B C23 H23C . . 109.5 ?

loop_
_geom_bond_atom_site_label_1
_geom_bond_atom_site_label_2
_geom_bond_site_symmetry_2
_geom_bond_distance
_geom_bond_publ_flag
O1 C8 . 1.317(2) ?
O1 C9 . 1.460(3) ?
O2 C8 . 1.197(3) ?
O3 C2 . 1.372(3) ?
O3 C22 . 1.427(4) ?
O4 C4 . 1.374(3) ?
O4 C23 . 1.416(3) ?
C1 C6 . 1.378(3) ?
C1 C2 . 1.390(3) ?
C1 H1 . 0.9300 ?
C2 C3 . 1.374(3) ?
C3 C4 . 1.391(3) ?
C3 H3 . 0.9300 ?
C4 C5 . 1.377(3) ?
C5 C6 . 1.392(3) ?
C5 H5 . 0.9300 ?
C6 C7 . 1.504(3) ?
C7 C8 . 1.496(3) ?
C7 H7A . 0.9700 ?
C7 H7B . 0.9700 ?
C9 C16 . 1.510(3) ?
C9 C10 . 1.511(3) ?
C9 H9 . 0.9800 ?
C10 C11 . 1.375(3) ?
C10 C15 . 1.378(3) ?
C11 C12 . 1.381(4) ?
C11 H11 . 0.9300 ?
C12 C13 . 1.359(4) ?
C12 H12 . 0.9300 ?
C13 C14 . 1.357(4) ?
C13 H13 . 0.9300 ?
C14 C15 . 1.385(4) ?
C14 H14 . 0.9300 ?
C15 H15 . 0.9300 ?
C16 C21 . 1.364(3) ?
C16 C17 . 1.376(3) ?
C17 C18 . 1.384(4) ?
C17 H17 . 0.9300 ?
C18 C19 . 1.360(4) ?
C18 H18 . 0.9300 ?
C19 C20 . 1.356(5) ?
C19 H19 . 0.9300 ?
C20 C21 . 1.381(4) ?
C20 H20 . 0.9300 ?
C21 H21 . 0.9300 ?
C22 H22A . 0.9600 ?
C22 H22B . 0.9600 ?
C22 H22C . 0.9600 ?
C23 H23A . 0.9600 ?
C23 H23B . 0.9600 ?
C23 H23C . 0.9600 ?

loop_
_geom_hbond_atom_site_label_D
_geom_hbond_atom_site_label_H
_geom_hbond_atom_site_label_A
_geom_hbond_site_symmetry_A
_geom_hbond_distance_DH
_geom_hbond_distance_HA
_geom_hbond_distance_DA
_geom_hbond_angle_DHA
_geom_hbond_publ_flag
C9 H9 O2 . 0.98 2.30 2.667(3) 101 yes
C9 H9 O2 2_576 0.98 2.50 3.444(3) 162 yes

loop_
_geom_torsion_atom_site_label_1
_geom_torsion_atom_site_label_2
_geom_torsion_atom_site_label_3
_geom_torsion_atom_site_label_4
_geom_torsion_site_symmetry_1
_geom_torsion_site_symmetry_2
_geom_torsion_site_symmetry_3
_geom_torsion_site_symmetry_4
_geom_torsion
_geom_torsion_publ_flag
C22 O3 C2 C3 . . . . 8.9(4) ?
C22 O3 C2 C1 . . . . -170.5(2) ?
C6 C1 C2 O3 . . . . 178.9(2) ?
C6 C1 C2 C3 . . . . -0.6(4) ?
O3 C2 C3 C4 . . . . -179.6(2) ?
C1 C2 C3 C4 . . . . -0.1(4) ?
C23 O4 C4 C5 . . . . 1.8(4) ?
C23 O4 C4 C3 . . . . -178.6(2) ?
C2 C3 C4 O4 . . . . -179.1(2) ?
C2 C3 C4 C5 . . . . 0.5(4) ?
O4 C4 C5 C6 . . . . 179.4(2) ?
C3 C4 C5 C6 . . . . -0.2(4) ?
C2 C1 C6 C5 . . . . 0.9(3) ?
C2 C1 C6 C7 . . . . -176.7(2) ?
C4 C5 C6 C1 . . . . -0.5(3) ?
C4 C5 C6 C7 . . . . 177.1(2) ?
C1 C6 C7 C8 . . . . 91.1(3) ?
C5 C6 C7 C8 . . . . -86.6(3) ?
C9 O1 C8 O2 . . . . -6.4(3) ?
C9 O1 C8 C7 . . . . 178.60(19) ?
C6 C7 C8 O2 . . . . 20.2(4) ?
C6 C7 C8 O1 . . . . -164.9(2) ?
C8 O1 C9 C16 . . . . 98.7(2) ?
C8 O1 C9 C10 . . . . -138.7(2) ?
O1 C9 C10 C11 . . . . -33.9(3) ?
C16 C9 C10 C11 . . . . 87.2(3) ?
O1 C9 C10 C15 . . . . 147.8(2) ?
C16 C9 C10 C15 . . . . -91.1(2) ?
C15 C10 C11 C12 . . . . 1.8(4) ?
C9 C10 C11 C12 . . . . -176.5(2) ?
C10 C11 C12 C13 . . . . -0.9(5) ?
C11 C12 C13 C14 . . . . -0.4(5) ?
C12 C13 C14 C15 . . . . 0.8(5) ?
C11 C10 C15 C14 . . . . -1.4(4) ?
C9 C10 C15 C14 . . . . 176.9(2) ?
C13 C14 C15 C10 . . . . 0.1(4) ?
O1 C9 C16 C21 . . . . -135.5(2) ?
C10 C9 C16 C21 . . . . 104.9(3) ?
O1 C9 C16 C17 . . . . 47.0(3) ?
C10 C9 C16 C17 . . . . -72.6(3) ?
C21 C16 C17 C18 . . . . 2.3(4) ?
C9 C16 C17 C18 . . . . 179.8(2) ?
C16 C17 C18 C19 . . . . -1.5(4) ?
C17 C18 C19 C20 . . . . -0.6(5) ?
C18 C19 C20 C21 . . . . 1.7(6) ?
C17 C16 C21 C20 . . . . -1.2(4) ?
C9 C16 C21 C20 . . . . -178.7(3) ?
C19 C20 C21 C16 . . . . -0.8(6) ?
